data_1571333
loop_
_publ_author_name
'Wang, Linan'
'Chu, Dongdong'
'Yang, Zhihua'
'Li, Junjie'
'Pan, Shilie'

_publ_section_title
;
 Wide band gap selenide infrared nonlinear optical materials
 A<sup>II</sup>Mg<sub>6</sub>Ga<sub>6</sub>Se<sub>16</sub> with strong SHG
 responses and high laser-induced damage thresholds.
;
_journal_issue 17
_journal_name_full 'Chemical science'
_journal_page_first 6577
_journal_page_last 6582
_journal_paper_doi 10.1039/d4sc00334a
_journal_volume 15
_journal_year 2024
_chemical_formula_moiety 'Ca Ga6 Mg6 Se16'
_chemical_formula_sum 'Ca Ga6 Mg6 Se16'
_chemical_formula_weight 1867.62
_space_group_crystal_system hexagonal
_space_group_IT_number 174
_space_group_name_Hall 'P -6'
_space_group_name_H-M_alt 'P -6'
_atom_sites_solution_primary dual
_audit_creation_date 2024-02-20
_audit_creation_method
;
Olex2 1.5
(compiled 2023.08.24 svn.re1ec1418 for OlexSys, GUI svn.r6817)
;
_audit_update_record
;
2024-04-01 deposited with the CCDC.	2024-04-02 downloaded from the CCDC.
;
_cell_angle_alpha 90
_cell_angle_beta 90
_cell_angle_gamma 120
_cell_formula_units_Z 3
_cell_length_a 17.5327(3)
_cell_length_b 17.5327(3)
_cell_length_c 7.7603(2)
_cell_measurement_reflns_used 9635
_cell_measurement_temperature 273.15
_cell_measurement_theta_max 36.313
_cell_measurement_theta_min 3.506
_cell_volume 2065.89(7)
_computing_cell_refinement 'SAINT V8.40B (?, 2016)'
_computing_data_reduction 'SAINT V8.40B (?, 2016)'
_computing_molecular_graphics 'Olex2 1.5 (Dolomanov et al., 2009)'
_computing_publication_material 'Olex2 1.5 (Dolomanov et al., 2009)'
_computing_structure_refinement 'SHELXL 2018/3 (Sheldrick, 2015)'
_computing_structure_solution 'SHELXT 2018/2 (Sheldrick, 2018)'
_diffrn_ambient_temperature 273.15
_diffrn_measured_fraction_theta_full 0.979
_diffrn_measured_fraction_theta_max 0.992
_diffrn_measurement_device_type 'Bruker APEX-II CCD'
_diffrn_measurement_method '\f and \w scans'
_diffrn_radiation_type MoK\a
_diffrn_radiation_wavelength 0.71073
_diffrn_reflns_av_R_equivalents 0.0884
_diffrn_reflns_av_unetI/netI 0.0534
_diffrn_reflns_Laue_measured_fraction_full 0.979
_diffrn_reflns_Laue_measured_fraction_max 0.992
_diffrn_reflns_limit_h_max 29
_diffrn_reflns_limit_h_min -29
_diffrn_reflns_limit_k_max 29
_diffrn_reflns_limit_k_min -29
_diffrn_reflns_limit_l_max 12
_diffrn_reflns_limit_l_min -12
_diffrn_reflns_number 70062
_diffrn_reflns_point_group_measured_fraction_full 0.976
_diffrn_reflns_point_group_measured_fraction_max 0.991
_diffrn_reflns_theta_full 25.242
_diffrn_reflns_theta_max 36.332
_diffrn_reflns_theta_min 2.323
_diffrn_source_current 1.4
_diffrn_source_power 0.07
_diffrn_source_voltage 50.0
_diffrn_standards_number 0
_exptl_absorpt_coefficient_mu 27.248
_exptl_absorpt_correction_T_max 0.7471
_exptl_absorpt_correction_T_min 0.3168
_exptl_absorpt_correction_type multi-scan
_exptl_absorpt_process_details
;
SADABS-2016/2 (Bruker,2016/2) was used for absorption correction.
wR2(int) was 0.1634 before and 0.0869 after correction.
The Ratio of minimum to maximum transmission is 0.4240.
The \l/2 correction factor is Not present.
;
_exptl_crystal_colour 'clear light orange'
_exptl_crystal_colour_lustre clear
_exptl_crystal_colour_modifier light
_exptl_crystal_colour_primary orange
_exptl_crystal_density_diffrn 4.504
_exptl_crystal_description prism
_exptl_crystal_F_000 2466
_exptl_crystal_size_max 0.291
_exptl_crystal_size_mid 0.249
_exptl_crystal_size_min 0.066
_refine_diff_density_max 1.843
_refine_diff_density_min -1.739
_refine_diff_density_rms 0.362
_refine_ls_abs_structure_details
;
 Flack x determined using 2200 quotients [(I+)-(I-)]/[(I+)+(I-)]
 (Parsons, Flack and Wagner, Acta Cryst. B69 (2013) 249-259).
;
_refine_ls_abs_structure_Flack 0.028(9)
_refine_ls_extinction_coef 0.0017(3)
_refine_ls_extinction_expression Fc^*^=kFc[1+0.001xFc^2^\l^3^/sin(2\q)]^-1/4^
_refine_ls_extinction_method 'SHELXL-2018/3 (Sheldrick 2018)'
_refine_ls_goodness_of_fit_ref 1.081
_refine_ls_hydrogen_treatment undef
_refine_ls_matrix_type full
_refine_ls_number_parameters 153
_refine_ls_number_reflns 7002
_refine_ls_number_restraints 0
_refine_ls_restrained_S_all 1.081
_refine_ls_R_factor_all 0.0537
_refine_ls_R_factor_gt 0.0389
_refine_ls_shift/su_max 0.000
_refine_ls_shift/su_mean 0.000
_refine_ls_structure_factor_coef Fsqd
_refine_ls_weighting_details 'w=1/[\s^2^(Fo^2^)+(0.0551P)^2^] where P=(Fo^2^+2Fc^2^)/3'
_refine_ls_weighting_scheme calc
_refine_ls_wR_factor_gt 0.0989
_refine_ls_wR_factor_ref 0.1089
_reflns_Friedel_coverage 0.994
_reflns_Friedel_fraction_full 0.972
_reflns_Friedel_fraction_max 0.989
_reflns_number_gt 5137
_reflns_number_total 7002
_reflns_threshold_expression 'I > 2\s(I)'
_cod_data_source_file d4sc00334a2.cif
_cod_data_source_block mo_sample0001_0m
_cod_depositor_comments 'Adding full bibliography for 1571332--1571334.cif.'
_cod_original_cell_volume 2065.89(9)
_cod_database_code 1571333
_shelx_shelxl_version_number 2018/3
_shelx_space_group_comment
;
The symmetry employed for this shelxl refinement is uniquely defined
by the following loop, which should always be used as a source of
symmetry information in preference to the above space-group names.
They are only intended as comments.
;
_shelx_estimated_absorpt_t_max 0.266
_shelx_estimated_absorpt_t_min 0.047
_olex2_refinement_description
;
1. Twinned data refinement
 Scales: 0.451(3)
 0.549(3)
;
_olex2_submission_special_instructions 'No special instructions were received'

loop_
_space_group_symop_operation_xyz
'x, y, z'
'-y, x-y, z'
'-x+y, -x, z'
'x, y, -z'
'-y, x-y, -z'
'-x+y, -x, -z'

loop_
_atom_site_label
_atom_site_type_symbol
_atom_site_fract_x
_atom_site_fract_y
_atom_site_fract_z
_atom_site_U_iso_or_equiv
_atom_site_adp_type
_atom_site_occupancy
_atom_site_site_symmetry_order
_atom_site_calc_flag
_atom_site_refinement_flags_posn
_atom_site_refinement_flags_adp
_atom_site_refinement_flags_occupancy
_atom_site_disorder_assembly
_atom_site_disorder_group
Ca1 Ca 0.666667 0.333333 1.000000 0.0142(10) Uani 1 6 d S T P . .
Ca2 Ca 1.000000 1.000000 1.000000 0.0151(12) Uani 1 6 d S T P . .
Ca3 Ca 0.333333 0.666667 1.000000 0.0257(16) Uani 1 6 d S T P . .
Mg1 Mg 1.0436(4) 0.8017(3) 0.500000 0.0072(9) Uani 1 2 d S T P . .
Mg2 Mg 0.7494(4) 0.9485(4) 1.000000 0.0093(10) Uani 1 2 d S T P . .
Mg3 Mg 0.3803(4) 0.4728(4) 0.500000 0.0105(10) Uani 1 2 d S T P . .
Mg4 Mg 0.3873(4) 0.4732(4) 1.000000 0.0092(9) Uani 1 2 d S T P . .
Mg5 Mg 0.4300(4) 0.1342(4) 0.500000 0.0091(9) Uani 1 2 d S T P . .
Mg6 Mg 0.4200(5) 0.1340(5) 1.000000 0.0148(11) Uani 1 2 d S T P . .
Ga1 Ga 0.81288(8) 0.78042(8) 0.74844(14) 0.0072(2) Uani 1 1 d . . . . .
Ga2 Ga 0.55921(8) 0.70202(8) 0.74930(14) 0.0068(2) Uani 1 1 d . . . . .
Ga3 Ga 0.47054(8) 0.35721(7) 0.74935(16) 0.0065(2) Uani 1 1 d . . . . .
Se1 Se 0.84212(8) 0.92646(7) 0.75456(16) 0.0097(2) Uani 1 1 d . . . . .
Se2 Se 0.58932(12) 0.79526(13) 1.000000 0.0081(3) Uani 1 2 d S T P . .
Se3 Se 0.87269(13) 0.74318(11) 1.000000 0.0080(3) Uani 1 2 d S T P . .
Se4 Se 0.86705(13) 0.73603(11) 0.500000 0.0071(3) Uani 1 2 d S T P . .
Se5 Se 0.66575(7) 0.65419(7) 0.75065(19) 0.00644(18) Uani 1 1 d . . . . .
Se6 Se 0.41110(8) 0.58750(9) 0.75243(14) 0.00938(18) Uani 1 1 d . . . . .
Se7 Se 0.20087(15) 0.40383(12) 0.500000 0.0083(3) Uani 1 2 d S T P . .
Se8 Se 0.32490(7) 0.33680(8) 0.75071(18) 0.00645(19) Uani 1 1 d . . . . .
Se9 Se 0.52813(11) 0.45519(11) 0.500000 0.0072(3) Uani 1 2 d S T P . .
Se10 Se 0.53354(12) 0.45432(11) 1.000000 0.0074(3) Uani 1 2 d S T P . .
Se11 Se 0.50938(9) 0.24736(8) 0.7536(2) 0.00863(18) Uani 1 1 d . . . . .

loop_
_atom_site_aniso_label
_atom_site_aniso_U_11
_atom_site_aniso_U_22
_atom_site_aniso_U_33
_atom_site_aniso_U_23
_atom_site_aniso_U_13
_atom_site_aniso_U_12
Ca1 0.0159(15) 0.0159(15) 0.011(2) 0.000 0.000 0.0079(8)
Ca2 0.0176(17) 0.0176(17) 0.010(3) 0.000 0.000 0.0088(9)
Ca3 0.021(2) 0.021(2) 0.035(4) 0.000 0.000 0.0104(11)
Mg1 0.008(2) 0.009(2) 0.006(2) 0.000 0.000 0.0046(19)
Mg2 0.013(2) 0.015(2) 0.005(2) 0.000 0.000 0.010(2)
Mg3 0.014(2) 0.010(2) 0.005(2) 0.000 0.000 0.005(2)
Mg4 0.013(2) 0.008(2) 0.0048(19) 0.000 0.000 0.0043(19)
Mg5 0.009(2) 0.008(2) 0.009(2) 0.000 0.000 0.004(2)
Mg6 0.014(3) 0.012(3) 0.016(2) 0.000 0.000 0.004(3)
Ga1 0.0096(5) 0.0067(5) 0.0054(4) -0.0005(4) -0.0003(4) 0.0042(4)
Ga2 0.0071(5) 0.0072(4) 0.0060(4) 0.0005(3) 0.0009(4) 0.0034(4)
Ga3 0.0075(4) 0.0061(4) 0.0061(4) -0.0002(4) 0.0000(4) 0.0035(3)
Se1 0.0125(5) 0.0073(4) 0.0102(5) -0.0018(4) -0.0010(4) 0.0056(4)
Se2 0.0108(8) 0.0052(7) 0.0073(6) 0.000 0.000 0.0032(6)
Se3 0.0074(7) 0.0118(8) 0.0057(5) 0.000 0.000 0.0055(6)
Se4 0.0091(7) 0.0085(7) 0.0056(5) 0.000 0.000 0.0058(6)
Se5 0.0062(4) 0.0058(4) 0.0078(4) -0.0001(3) 0.0001(3) 0.0033(3)
Se6 0.0069(4) 0.0088(4) 0.0101(4) -0.0003(5) 0.0009(5) 0.0022(4)
Se7 0.0119(8) 0.0105(7) 0.0067(6) 0.000 0.000 0.0086(6)
Se8 0.0051(4) 0.0062(4) 0.0074(4) 0.0003(3) 0.0004(3) 0.0024(3)
Se9 0.0037(6) 0.0081(7) 0.0062(5) 0.000 0.000 0.0003(5)
Se10 0.0079(7) 0.0059(6) 0.0054(5) 0.000 0.000 0.0013(5)
Se11 0.0116(4) 0.0072(4) 0.0082(4) -0.0010(4) -0.0018(4) 0.0055(4)

loop_
_atom_type_symbol
_atom_type_description
_atom_type_scat_dispersion_real
_atom_type_scat_dispersion_imag
_atom_type_scat_source
Ca Ca 0.2262 0.3064 'International Tables Vol C Tables 4.2.6.8 and 6.1.1.4'
Ga Ga 0.2307 1.6083 'International Tables Vol C Tables 4.2.6.8 and 6.1.1.4'
Mg Mg 0.0486 0.0363 'International Tables Vol C Tables 4.2.6.8 and 6.1.1.4'
Se Se -0.0929 2.2259 'International Tables Vol C Tables 4.2.6.8 and 6.1.1.4'

loop_
_geom_angle_atom_site_label_1
_geom_angle_atom_site_label_2
_geom_angle_atom_site_label_3
_geom_angle
_geom_angle_site_symmetry_1
_geom_angle_site_symmetry_3
_geom_angle_publ_flag
Ca1 Ca1 Mg6 0(10) 4_557 5_657 ?
Ca1 Ca1 Mg6 0(10) 4_557 . ?
Ca1 Ca1 Mg6 0(10) 4_557 2_655 ?
Ca1 Ca1 Mg6 0(10) 4_557 3_665 ?
Ca1 Ca1 Mg6 0(10) 4_557 4_557 ?
Ca1 Ca1 Se11 0(10) 4_557 . ?
Ca1 Ca1 Se11 0(10) 4_557 4_557 ?
Ca1 Ca1 Se11 0(10) 4_557 5_657 ?
Ca1 Ca1 Se11 0(10) 4_557 3_665 ?
Ca1 Ca1 Se11 0(10) 4_557 6_667 ?
Ca1 Ca1 Se11 0(10) 4_557 2_655 ?
Mg6 Ca1 Mg6 120.000(1) 5_657 3_665 ?
Mg6 Ca1 Mg6 0.00(16) 5_657 2_655 ?
Mg6 Ca1 Mg6 120.0 . 3_665 ?
Mg6 Ca1 Mg6 120.0 4_557 3_665 ?
Mg6 Ca1 Mg6 120.0 2_655 . ?
Mg6 Ca1 Mg6 120.0 2_655 4_557 ?
Mg6 Ca1 Mg6 120.0 5_657 4_557 ?
Mg6 Ca1 Mg6 120.0 5_657 . ?
Mg6 Ca1 Mg6 0.0(4) 4_557 . ?
Mg6 Ca1 Mg6 120.000(1) 2_655 3_665 ?
Se11 Ca1 Mg6 100.50(8) 5_657 . ?
Se11 Ca1 Mg6 124.52(7) 4_557 2_655 ?
Se11 Ca1 Mg6 41.51(4) 4_557 . ?
Se11 Ca1 Mg6 100.50(8) 2_655 . ?
Se11 Ca1 Mg6 41.51(4) 6_667 3_665 ?
Se11 Ca1 Mg6 124.52(7) 6_667 . ?
Se11 Ca1 Mg6 41.51(4) . . ?
Se11 Ca1 Mg6 124.52(7) . 5_657 ?
Se11 Ca1 Mg6 124.52(7) . 2_655 ?
Se11 Ca1 Mg6 124.52(7) 5_657 3_665 ?
Se11 Ca1 Mg6 124.52(7) 3_665 4_557 ?
Se11 Ca1 Mg6 100.49(8) 3_665 5_657 ?
Se11 Ca1 Mg6 41.51(4) . 4_557 ?
Se11 Ca1 Mg6 124.52(7) 3_665 . ?
Se11 Ca1 Mg6 41.51(4) 2_655 5_657 ?
Se11 Ca1 Mg6 41.51(4) 5_657 5_657 ?
Se11 Ca1 Mg6 41.51(4) 5_657 2_655 ?
Se11 Ca1 Mg6 100.49(8) 3_665 2_655 ?
Se11 Ca1 Mg6 41.51(4) 2_655 2_655 ?
Se11 Ca1 Mg6 41.51(4) 4_557 4_557 ?
Se11 Ca1 Mg6 100.50(8) 4_557 3_665 ?
Se11 Ca1 Mg6 41.51(4) 3_665 3_665 ?
Se11 Ca1 Mg6 124.52(7) 4_557 5_657 ?
Se11 Ca1 Mg6 100.49(8) 6_667 5_657 ?
Se11 Ca1 Mg6 100.49(8) 6_667 2_655 ?
Se11 Ca1 Mg6 100.50(8) 2_655 4_557 ?
Se11 Ca1 Mg6 100.50(8) . 3_665 ?
Se11 Ca1 Mg6 124.52(7) 6_667 4_557 ?
Se11 Ca1 Mg6 100.50(8) 5_657 4_557 ?
Se11 Ca1 Mg6 124.52(7) 2_655 3_665 ?
Se11 Ca1 Se11 77.28(6) 5_657 2_655 ?
Se11 Ca1 Se11 85.13(4) 5_657 6_667 ?
Se11 Ca1 Se11 85.13(4) 2_655 3_665 ?
Se11 Ca1 Se11 134.03(2) 4_557 3_665 ?
Se11 Ca1 Se11 134.02(2) 5_657 3_665 ?
Se11 Ca1 Se11 134.02(2) 6_667 . ?
Se11 Ca1 Se11 85.13(4) 6_667 4_557 ?
Se11 Ca1 Se11 85.13(4) 5_657 4_557 ?
Se11 Ca1 Se11 85.13(4) 2_655 . ?
Se11 Ca1 Se11 134.02(2) 5_657 . ?
Se11 Ca1 Se11 77.28(6) 4_557 . ?
Se11 Ca1 Se11 134.02(2) 2_655 4_557 ?
Se11 Ca1 Se11 85.13(4) 3_665 . ?
Se11 Ca1 Se11 77.28(6) 6_667 3_665 ?
Se11 Ca1 Se11 134.02(2) 2_655 6_667 ?
Mg2 Ca2 Mg2 120.000(1) . 2_765 ?
Mg2 Ca2 Mg2 120.0 . 3_675 ?
Mg2 Ca2 Mg2 120.000(1) 3_675 2_765 ?
Se1 Ca2 Mg2 100.52(8) . 2_765 ?
Se1 Ca2 Mg2 124.63(6) 2_765 . ?
Se1 Ca2 Mg2 100.52(8) 4_557 2_765 ?
Se1 Ca2 Mg2 100.52(7) 6_677 . ?
Se1 Ca2 Mg2 41.34(4) 5_767 2_765 ?
Se1 Ca2 Mg2 124.63(7) 3_675 2_765 ?
Se1 Ca2 Mg2 41.34(4) 3_675 3_675 ?
Se1 Ca2 Mg2 41.34(4) 2_765 2_765 ?
Se1 Ca2 Mg2 41.34(4) 6_677 3_675 ?
Se1 Ca2 Mg2 124.63(6) 4_557 3_675 ?
Se1 Ca2 Mg2 100.52(8) 2_765 3_675 ?
Se1 Ca2 Mg2 41.34(4) . . ?
Se1 Ca2 Mg2 100.52(8) 5_767 3_675 ?
Se1 Ca2 Mg2 100.52(7) 3_675 . ?
Se1 Ca2 Mg2 124.63(6) 5_767 . ?
Se1 Ca2 Mg2 124.63(6) . 3_675 ?
Se1 Ca2 Mg2 124.63(7) 6_677 2_765 ?
Se1 Ca2 Mg2 41.34(4) 4_557 . ?
Se1 Ca2 Se1 76.89(5) 2_765 5_767 ?
Se1 Ca2 Se1 133.892(16) 3_675 4_557 ?
Se1 Ca2 Se1 85.42(3) 6_677 4_557 ?
Se1 Ca2 Se1 85.42(3) 5_767 4_557 ?
Se1 Ca2 Se1 85.42(3) . 2_765 ?
Se1 Ca2 Se1 133.892(16) 6_677 2_765 ?
Se1 Ca2 Se1 85.42(3) 2_765 3_675 ?
Se1 Ca2 Se1 85.42(3) . 3_675 ?
Se1 Ca2 Se1 133.892(16) 5_767 3_675 ?
Se1 Ca2 Se1 133.893(16) . 6_677 ?
Se1 Ca2 Se1 76.89(5) . 4_557 ?
Se1 Ca2 Se1 76.89(5) 6_677 3_675 ?
Se1 Ca2 Se1 133.892(16) . 5_767 ?
Se1 Ca2 Se1 133.892(16) 2_765 4_557 ?
Se1 Ca2 Se1 85.42(3) 6_677 5_767 ?
Se6 Ca3 Se6 134.185(14) 3_565 5_667 ?
Se6 Ca3 Se6 134.185(15) 3_565 4_557 ?
Se6 Ca3 Se6 134.185(15) 5_667 . ?
Se6 Ca3 Se6 84.78(3) 2_665 . ?
Se6 Ca3 Se6 84.78(3) 6_567 4_557 ?
Se6 Ca3 Se6 134.185(15) 2_665 4_557 ?
Se6 Ca3 Se6 84.78(3) 3_565 2_665 ?
Se6 Ca3 Se6 77.76(4) 3_565 6_567 ?
Se6 Ca3 Se6 77.76(4) 5_667 2_665 ?
Se6 Ca3 Se6 84.78(3) 5_667 4_557 ?
Se6 Ca3 Se6 84.78(3) 3_565 . ?
Se6 Ca3 Se6 84.78(3) 5_667 6_567 ?
Se6 Ca3 Se6 134.185(14) 6_567 2_665 ?
Se6 Ca3 Se6 134.185(15) 6_567 . ?
Se6 Ca3 Se6 77.76(4) . 4_557 ?
Se1 Mg1 Mg3 127.09(14) 5_766 3_665 ?
Se1 Mg1 Mg3 127.09(14) 2_765 3_665 ?
Se1 Mg1 Se1 95.51(18) 2_765 5_766 ?
Se1 Mg1 Se4 94.19(17) 2_765 . ?
Se1 Mg1 Se4 94.19(17) 5_766 . ?
Se1 Mg1 Se7 100.77(16) 2_765 3_665 ?
Se1 Mg1 Se7 100.77(16) 5_766 3_665 ?
Se1 Mg1 Se8 88.04(4) 2_765 3_665 ?
Se1 Mg1 Se8 88.04(4) 5_766 6_666 ?
Se1 Mg1 Se8 176.42(18) 5_766 3_665 ?
Se1 Mg1 Se8 176.42(18) 2_765 6_666 ?
Se4 Mg1 Mg3 110.00(18) . 3_665 ?
Se4 Mg1 Se7 157.6(2) . 3_665 ?
Se4 Mg1 Se8 86.04(15) . 6_666 ?
Se4 Mg1 Se8 86.04(15) . 3_665 ?
Se7 Mg1 Mg3 47.61(14) 3_665 3_665 ?
Se8 Mg1 Mg3 49.69(11) 6_666 3_665 ?
Se8 Mg1 Mg3 49.69(11) 3_665 3_665 ?
Se8 Mg1 Se7 78.00(17) 6_666 3_665 ?
Se8 Mg1 Se7 78.00(17) 3_665 3_665 ?
Se8 Mg1 Se8 88.41(17) 6_666 3_665 ?
Mg4 Mg2 Ca2 177.0(2) 5_667 . ?
Mg4 Mg2 Ca2 177.0(2) 2_665 . ?
Mg4 Mg2 Mg4 0.0 2_665 5_667 ?
Se1 Mg2 Ca2 49.64(11) . . ?
Se1 Mg2 Ca2 49.64(11) 4_557 . ?
Se1 Mg2 Mg4 131.30(13) . 5_667 ?
Se1 Mg2 Mg4 131.30(13) 4_557 2_665 ?
Se1 Mg2 Mg4 131.30(13) 4_557 5_667 ?
Se1 Mg2 Mg4 131.30(13) . 2_665 ?
Se1 Mg2 Se1 91.68(18) 4_557 . ?
Se1 Mg2 Se2 104.95(18) 4_557 . ?
Se1 Mg2 Se2 104.95(18) . . ?
Se1 Mg2 Se3 89.20(19) . 3_675 ?
Se1 Mg2 Se3 89.20(19) 4_557 3_675 ?
Se1 Mg2 Se8 89.19(4) . 2_665 ?
Se1 Mg2 Se8 89.19(4) 4_557 5_667 ?
Se1 Mg2 Se8 174.6(3) . 5_667 ?
Se1 Mg2 Se8 174.6(3) 4_557 2_665 ?
Se2 Mg2 Ca2 133.38(18) . . ?
Se2 Mg2 Mg4 49.59(15) . 2_665 ?
Se2 Mg2 Mg4 49.59(15) . 5_667 ?
Se2 Mg2 Se3 159.4(2) . 3_675 ?
Se2 Mg2 Se8 79.94(18) . 5_667 ?
Se2 Mg2 Se8 79.94(18) . 2_665 ?
Se3 Mg2 Ca2 67.21(14) 3_675 . ?
Se3 Mg2 Mg4 109.82(17) 3_675 2_665 ?
Se3 Mg2 Mg4 109.82(17) 3_675 5_667 ?
Se8 Mg2 Ca2 128.35(15) 5_667 . ?
Se8 Mg2 Ca2 128.35(15) 2_665 . ?
Se8 Mg2 Mg4 50.39(11) 2_665 5_667 ?
Se8 Mg2 Mg4 50.39(11) 5_667 2_665 ?
Se8 Mg2 Mg4 50.39(11) 2_665 2_665 ?
Se8 Mg2 Mg4 50.39(11) 5_667 5_667 ?
Se8 Mg2 Se3 85.49(16) 5_667 3_675 ?
Se8 Mg2 Se3 85.49(16) 2_665 3_675 ?
Se8 Mg2 Se8 89.46(17) 2_665 5_667 ?
Se6 Mg3 Mg1 124.44(14) . 2_655 ?
Se6 Mg3 Mg1 124.44(14) 4_556 2_655 ?
Se6 Mg3 Se6 94.8(2) 4_556 . ?
Se6 Mg3 Se7 95.04(18) . . ?
Se6 Mg3 Se7 95.04(18) 4_556 . ?
Se6 Mg3 Se8 172.5(3) . 4_556 ?
Se6 Mg3 Se8 89.15(4) 4_556 4_556 ?
Se6 Mg3 Se8 89.15(4) . . ?
Se6 Mg3 Se8 172.5(3) 4_556 . ?
Se6 Mg3 Se9 103.72(18) . . ?
Se6 Mg3 Se9 103.72(18) 4_556 . ?
Se7 Mg3 Mg1 49.19(14) . 2_655 ?
Se7 Mg3 Se8 78.19(15) . . ?
Se7 Mg3 Se8 78.19(15) . 4_556 ?
Se7 Mg3 Se9 152.0(3) . . ?
Se8 Mg3 Mg1 48.40(10) . 2_655 ?
Se8 Mg3 Mg1 48.40(10) 4_556 2_655 ?
Se8 Mg3 Se8 86.27(18) 4_556 . ?
Se9 Mg3 Mg1 102.85(19) . 2_655 ?
Se9 Mg3 Se8 81.51(17) . . ?
Se9 Mg3 Se8 81.51(17) . 4_556 ?
Mg4 Mg4 Mg2 0(10) 4_557 3_565 ?
Mg4 Mg4 Se2 0(10) 4_557 3_565 ?
Mg4 Mg4 Se6 0(10) 4_557 4_557 ?
Mg4 Mg4 Se6 0(10) 4_557 . ?
Mg4 Mg4 Se8 0(10) 4_557 . ?
Mg4 Mg4 Se8 0(10) 4_557 4_557 ?
Mg4 Mg4 Se10 0(10) 4_557 . ?
Se2 Mg4 Mg2 48.41(14) 3_565 3_565 ?
Se2 Mg4 Se8 77.63(14) 3_565 . ?
Se2 Mg4 Se8 77.63(14) 3_565 4_557 ?
Se6 Mg4 Mg2 121.71(15) 4_557 3_565 ?
Se6 Mg4 Mg2 121.71(15) . 3_565 ?
Se6 Mg4 Se2 90.83(17) 4_557 3_565 ?
Se6 Mg4 Se2 90.83(17) . 3_565 ?
Se6 Mg4 Se6 92.75(19) . 4_557 ?
Se6 Mg4 Se8 89.52(5) . . ?
Se6 Mg4 Se8 168.3(3) 4_557 . ?
Se6 Mg4 Se8 89.52(5) 4_557 4_557 ?
Se6 Mg4 Se8 168.3(3) . 4_557 ?
Se6 Mg4 Se10 106.71(17) . . ?
Se6 Mg4 Se10 106.71(17) 4_557 . ?
Se8 Mg4 Mg2 48.31(10) 4_557 3_565 ?
Se8 Mg4 Mg2 48.31(10) . 3_565 ?
Se8 Mg4 Se8 86.02(17) . 4_557 ?
Se10 Mg4 Mg2 105.75(19) . 3_565 ?
Se10 Mg4 Se2 154.2(2) . 3_565 ?
Se10 Mg4 Se8 83.58(16) . . ?
Se10 Mg4 Se8 83.58(16) . 4_557 ?
Se5 Mg5 Se4 80.85(15) 5_656 2_655 ?
Se5 Mg5 Se4 80.85(15) 2_655 2_655 ?
Se5 Mg5 Se5 91.2(2) 5_656 2_655 ?
Se9 Mg5 Se4 159.0(3) 2_655 2_655 ?
Se9 Mg5 Se5 84.50(15) 2_655 2_655 ?
Se9 Mg5 Se5 84.50(15) 2_655 5_656 ?
Se11 Mg5 Se4 99.32(16) . 2_655 ?
Se11 Mg5 Se4 99.32(16) 4_556 2_655 ?
Se11 Mg5 Se5 86.27(4) 4_556 5_656 ?
Se11 Mg5 Se5 86.27(4) . 2_655 ?
Se11 Mg5 Se5 177.4(2) 4_556 2_655 ?
Se11 Mg5 Se5 177.4(2) . 5_656 ?
Se11 Mg5 Se9 94.65(17) . 2_655 ?
Se11 Mg5 Se9 94.65(17) 4_556 2_655 ?
Se11 Mg5 Se11 96.3(2) 4_556 . ?
Ca1 Mg6 Ca1 0.0 . 4_557 ?
Mg6 Mg6 Ca1 0.0(4) 4_557 . ?
Mg6 Mg6 Ca1 0.0(4) 4_557 4_557 ?
Mg6 Mg6 Se3 0(10) 4_557 2_655 ?
Mg6 Mg6 Se5 0(10) 4_557 5_657 ?
Mg6 Mg6 Se5 0(10) 4_557 2_655 ?
Mg6 Mg6 Se10 0(10) 4_557 2_655 ?
Mg6 Mg6 Se11 0(10) 4_557 4_557 ?
Mg6 Mg6 Se11 0(10) 4_557 . ?
Se3 Mg6 Ca1 131.8(2) 2_655 4_557 ?
Se3 Mg6 Ca1 131.8(2) 2_655 . ?
Se5 Mg6 Ca1 125.49(15) 5_657 . ?
Se5 Mg6 Ca1 125.49(15) 2_655 . ?
Se5 Mg6 Ca1 125.49(15) 5_657 4_557 ?
Se5 Mg6 Ca1 125.49(15) 2_655 4_557 ?
Se5 Mg6 Se3 84.19(18) 5_657 2_655 ?
Se5 Mg6 Se3 84.19(18) 2_655 2_655 ?
Se5 Mg6 Se5 91.9(2) 2_655 5_657 ?
Se5 Mg6 Se10 82.91(16) 5_657 2_655 ?
Se5 Mg6 Se10 82.91(16) 2_655 2_655 ?
Se10 Mg6 Ca1 66.81(15) 2_655 . ?
Se10 Mg6 Ca1 66.81(15) 2_655 4_557 ?
Se10 Mg6 Se3 161.4(3) 2_655 2_655 ?
Se11 Mg6 Ca1 50.34(13) . 4_557 ?
Se11 Mg6 Ca1 50.34(13) . . ?
Se11 Mg6 Ca1 50.34(13) 4_557 . ?
Se11 Mg6 Ca1 50.34(13) 4_557 4_557 ?
Se11 Mg6 Se3 103.47(18) . 2_655 ?
Se11 Mg6 Se3 103.47(18) 4_557 2_655 ?
Se11 Mg6 Se5 172.1(3) . 5_657 ?
Se11 Mg6 Se5 87.02(5) . 2_655 ?
Se11 Mg6 Se5 87.02(5) 4_557 5_657 ?
Se11 Mg6 Se5 172.1(3) 4_557 2_655 ?
Se11 Mg6 Se10 89.19(18) . 2_655 ?
Se11 Mg6 Se10 89.18(18) 4_557 2_655 ?
Se11 Mg6 Se11 93.0(2) 4_557 . ?
Se1 Ga1 Se3 112.64(6) . . ?
Se1 Ga1 Se4 117.13(6) . . ?
Se1 Ga1 Se5 123.35(6) . . ?
Se4 Ga1 Se3 104.90(6) . . ?
Se5 Ga1 Se3 98.81(6) . . ?
Se5 Ga1 Se4 96.94(6) . . ?
Se5 Ga2 Se2 106.69(7) . . ?
Se5 Ga2 Se7 104.88(7) . 2_665 ?
Se6 Ga2 Se2 109.98(7) . . ?
Se6 Ga2 Se5 114.87(6) . . ?
Se6 Ga2 Se7 113.33(7) . 2_665 ?
Se7 Ga2 Se2 106.51(6) 2_665 . ?
Se8 Ga3 Se9 98.24(7) . . ?
Se8 Ga3 Se10 100.17(7) . . ?
Se9 Ga3 Se10 104.79(6) . . ?
Se11 Ga3 Se8 127.14(6) . . ?
Se11 Ga3 Se9 113.65(8) . . ?
Se11 Ga3 Se10 110.13(8) . . ?
Mg1 Se1 Ca2 148.12(15) 3_675 . ?
Mg2 Se1 Ca2 89.02(12) . . ?
Mg2 Se1 Mg1 93.66(13) . 3_675 ?
Ga1 Se1 Ca2 97.49(5) . . ?
Ga1 Se1 Mg1 111.00(13) . 3_675 ?
Ga1 Se1 Mg2 110.96(15) . . ?
Mg2 Se2 Mg4 82.00(19) . 2_665 ?
Mg2 Se2 Mg4 82.00(19) . 5_667 ?
Mg4 Se2 Mg4 0.00(18) 5_667 2_665 ?
Ga2 Se2 Mg2 115.53(7) 4_557 . ?
Ga2 Se2 Mg2 115.53(7) . . ?
Ga2 Se2 Mg4 117.91(8) 4_557 2_665 ?
Ga2 Se2 Mg4 117.91(8) 4_557 5_667 ?
Ga2 Se2 Mg4 117.91(8) . 2_665 ?
Ga2 Se2 Mg4 117.91(8) . 5_667 ?
Ga2 Se2 Ga2 106.79(9) . 4_557 ?
Mg2 Se3 Mg6 137.0(2) 2_765 6_667 ?
Mg2 Se3 Mg6 137.0(2) 2_765 3_665 ?
Mg6 Se3 Mg6 0.0(3) 6_667 3_665 ?
Ga1 Se3 Mg2 117.31(7) . 2_765 ?
Ga1 Se3 Mg2 117.31(7) 4_557 2_765 ?
Ga1 Se3 Mg6 86.21(11) 4_557 3_665 ?
Ga1 Se3 Mg6 86.21(11) . 3_665 ?
Ga1 Se3 Mg6 86.21(11) . 6_667 ?
Ga1 Se3 Mg6 86.21(11) 4_557 6_667 ?
Ga1 Se3 Ga1 105.41(9) 4_557 . ?
Mg1 Se4 Mg5 140.6(2) . 3_665 ?
Ga1 Se4 Mg1 114.09(8) 4_556 . ?
Ga1 Se4 Mg1 114.10(8) . . ?
Ga1 Se4 Mg5 88.58(10) 4_556 3_665 ?
Ga1 Se4 Mg5 88.58(10) . 3_665 ?
Ga1 Se4 Ga1 104.27(9) 4_556 . ?
Mg6 Se5 Mg5 91.65(14) 3_665 3_665 ?
Mg6 Se5 Mg5 91.65(14) 6_667 3_665 ?
Mg6 Se5 Mg6 0.0(3) 3_665 6_667 ?
Ga1 Se5 Mg5 92.95(13) . 3_665 ?
Ga1 Se5 Mg6 89.91(15) . 3_665 ?
Ga1 Se5 Mg6 89.91(15) . 6_667 ?
Ga2 Se5 Mg5 129.29(12) . 3_665 ?
Ga2 Se5 Mg6 131.24(13) . 6_667 ?
Ga2 Se5 Mg6 131.24(13) . 3_665 ?
Ga2 Se5 Ga1 109.92(6) . . ?
Mg3 Se6 Ca3 146.74(15) . . ?
Mg4 Se6 Ca3 87.17(11) 4_557 . ?
Mg4 Se6 Ca3 87.17(11) . . ?
Mg4 Se6 Mg3 93.81(14) 4_557 . ?
Mg4 Se6 Mg3 93.81(14) . . ?
Mg4 Se6 Mg4 0.0(2) 4_557 . ?
Ga2 Se6 Ca3 99.84(5) . . ?
Ga2 Se6 Mg3 110.91(14) . . ?
Ga2 Se6 Mg4 109.91(14) . . ?
Ga2 Se6 Mg4 109.91(14) . 4_557 ?
Mg3 Se7 Mg1 83.20(19) . 2_655 ?
Ga2 Se7 Mg1 118.22(7) 6_566 2_655 ?
Ga2 Se7 Mg1 118.22(7) 3_565 2_655 ?
Ga2 Se7 Mg3 115.11(9) 3_565 . ?
Ga2 Se7 Mg3 115.11(9) 6_566 . ?
Ga2 Se7 Ga2 106.12(10) 6_566 3_565 ?
Mg1 Se8 Mg3 81.90(17) 2_655 . ?
Mg1 Se8 Mg4 146.60(15) 2_655 4_557 ?
Mg1 Se8 Mg4 146.60(15) 2_655 . ?
Mg2 Se8 Mg1 89.00(12) 3_565 2_655 ?
Mg2 Se8 Mg3 141.77(16) 3_565 . ?
Mg2 Se8 Mg4 81.30(17) 3_565 4_557 ?
Mg2 Se8 Mg4 81.30(17) 3_565 . ?
Mg4 Se8 Mg3 86.19(12) . . ?
Mg4 Se8 Mg3 86.19(12) 4_557 . ?
Mg4 Se8 Mg4 0.0(3) . 4_557 ?
Ga3 Se8 Mg1 123.85(12) . 2_655 ?
Ga3 Se8 Mg2 125.99(13) . 3_565 ?
Ga3 Se8 Mg3 88.87(15) . . ?
Ga3 Se8 Mg4 86.78(14) . . ?
Ga3 Se8 Mg4 86.78(14) . 4_557 ?
Mg5 Se9 Mg3 134.5(2) 3_665 . ?
Ga3 Se9 Mg3 89.86(9) . . ?
Ga3 Se9 Mg3 89.86(9) 4_556 . ?
Ga3 Se9 Mg5 115.97(8) 4_556 3_665 ?
Ga3 Se9 Mg5 115.97(8) . 3_665 ?
Ga3 Se9 Ga3 104.61(9) . 4_556 ?
Mg4 Se10 Mg4 0.00(3) . 4_557 ?
Mg4 Se10 Mg6 131.2(2) . 6_667 ?
Mg4 Se10 Mg6 131.2(2) . 3_665 ?
Mg4 Se10 Mg6 131.2(2) 4_557 3_665 ?
Mg4 Se10 Mg6 131.2(2) 4_557 6_667 ?
Mg6 Se10 Mg6 0.0(2) 6_667 3_665 ?
Ga3 Se10 Mg4 87.72(9) 4_557 . ?
Ga3 Se10 Mg4 87.72(9) . . ?
Ga3 Se10 Mg4 87.72(9) . 4_557 ?
Ga3 Se10 Mg4 87.72(9) 4_557 4_557 ?
Ga3 Se10 Mg6 118.94(8) 4_557 6_667 ?
Ga3 Se10 Mg6 118.94(8) 4_557 3_665 ?
Ga3 Se10 Mg6 118.94(8) . 3_665 ?
Ga3 Se10 Mg6 118.94(8) . 6_667 ?
Ga3 Se10 Ga3 104.87(9) . 4_557 ?
Ca1 Se11 Ca1 0.0 4_557 . ?
Mg5 Se11 Ca1 147.24(13) . 4_557 ?
Mg5 Se11 Ca1 147.24(13) . . ?
Mg6 Se11 Ca1 88.15(14) 4_557 4_557 ?
Mg6 Se11 Ca1 88.15(14) 4_557 . ?
Mg6 Se11 Ca1 88.15(14) . . ?
Mg6 Se11 Ca1 88.15(14) . 4_557 ?
Mg6 Se11 Mg5 94.75(15) . . ?
Mg6 Se11 Mg5 94.75(15) 4_557 . ?
Mg6 Se11 Mg6 0.0(6) 4_557 . ?
Ga3 Se11 Ca1 99.48(6) . . ?
Ga3 Se11 Ca1 99.48(6) . 4_557 ?
Ga3 Se11 Mg5 110.27(13) . . ?
Ga3 Se11 Mg6 108.84(15) . 4_557 ?
Ga3 Se11 Mg6 108.84(15) . . ?

loop_
_geom_bond_atom_site_label_1
_geom_bond_atom_site_label_2
_geom_bond_distance
_geom_bond_site_symmetry_2
_geom_bond_publ_flag
Ca1 Ca1 0.0000 4_557 ?
Ca1 Mg6 3.975(7) 3_665 ?
Ca1 Mg6 3.975(7) 4_557 ?
Ca1 Mg6 3.975(7) 2_655 ?
Ca1 Mg6 3.975(7) 5_657 ?
Ca1 Mg6 3.975(7) . ?
Ca1 Se11 3.0618(15) 6_667 ?
Ca1 Se11 3.0619(15) . ?
Ca1 Se11 3.0618(15) 3_665 ?
Ca1 Se11 3.0619(15) 2_655 ?
Ca1 Se11 3.0619(15) 5_657 ?
Ca1 Se11 3.0618(15) 4_557 ?
Ca2 Mg2 4.019(6) . ?
Ca2 Mg2 4.019(6) 2_765 ?
Ca2 Mg2 4.019(6) 3_675 ?
Ca2 Se1 3.0633(12) 3_675 ?
Ca2 Se1 3.0632(12) . ?
Ca2 Se1 3.0633(12) 2_765 ?
Ca2 Se1 3.0633(12) 6_677 ?
Ca2 Se1 3.0633(12) 5_767 ?
Ca2 Se1 3.0633(12) 4_557 ?
Ca3 Se6 3.0609(12) 5_667 ?
Ca3 Se6 3.0609(11) 4_557 ?
Ca3 Se6 3.0609(12) 3_565 ?
Ca3 Se6 3.0609(12) 2_665 ?
Ca3 Se6 3.0609(11) . ?
Ca3 Se6 3.0609(12) 6_567 ?
Mg1 Mg3 3.694(9) 3_665 ?
Mg1 Se1 2.669(4) 2_765 ?
Mg1 Se1 2.669(4) 5_766 ?
Mg1 Se4 2.711(6) . ?
Mg1 Se7 2.816(7) 3_665 ?
Mg1 Se8 2.790(4) 6_666 ?
Mg1 Se8 2.790(4) 3_665 ?
Mg2 Mg4 3.639(9) 5_667 ?
Mg2 Mg4 3.639(9) 2_665 ?
Mg2 Se1 2.655(4) 4_557 ?
Mg2 Se1 2.655(4) . ?
Mg2 Se2 2.749(7) . ?
Mg2 Se3 2.771(7) 3_675 ?
Mg2 Se8 2.749(4) 2_665 ?
Mg2 Se8 2.749(4) 5_667 ?
Mg3 Se6 2.662(4) 4_556 ?
Mg3 Se6 2.662(4) . ?
Mg3 Se7 2.748(6) . ?
Mg3 Se8 2.846(5) 4_556 ?
Mg3 Se8 2.846(5) . ?
Mg3 Se9 2.760(7) . ?
Mg4 Mg4 0.000(14) 4_557 ?
Mg4 Se2 2.798(6) 3_565 ?
Mg4 Se6 2.654(4) 4_557 ?
Mg4 Se6 2.654(4) . ?
Mg4 Se8 2.836(4) 4_557 ?
Mg4 Se8 2.836(4) . ?
Mg4 Se10 2.744(7) . ?
Mg5 Se4 2.884(6) 2_655 ?
Mg5 Se5 2.723(5) 5_656 ?
Mg5 Se5 2.723(5) 2_655 ?
Mg5 Se9 2.714(6) 2_655 ?
Mg5 Se11 2.643(5) . ?
Mg5 Se11 2.643(5) 4_556 ?
Mg6 Mg6 0.000(16) 4_557 ?
Mg6 Se3 2.823(7) 2_655 ?
Mg6 Se5 2.693(5) 2_655 ?
Mg6 Se5 2.693(5) 5_657 ?
Mg6 Se10 2.809(7) 2_655 ?
Mg6 Se11 2.636(5) 4_557 ?
Mg6 Se11 2.636(5) . ?
Ga1 Se1 2.3469(16) . ?
Ga1 Se3 2.4539(17) . ?
Ga1 Se4 2.4422(18) . ?
Ga1 Se5 2.4174(15) . ?
Ga2 Se2 2.4234(17) . ?
Ga2 Se5 2.3997(15) . ?
Ga2 Se6 2.3582(15) . ?
Ga2 Se7 2.4206(18) 2_665 ?
Ga3 Se8 2.3948(16) . ?
Ga3 Se9 2.4455(15) . ?
Ga3 Se10 2.4540(15) . ?
Ga3 Se11 2.3421(14) . ?

loop_
_twin_individual_id
_twin_individual_mass_fraction_refined
1 0.451(3)
2 0.549(3)
